data_4082133
loop_
_publ_author_name
'Zhang, Jian'
'Zheng, Fangrui'
'Xie, Zuowei'

_publ_section_title
;
 Synthesis and Characterization of 14-Vertex Carboranes
;
_journal_issue 24
_journal_name_full Organometallics
_journal_page_first 7399
_journal_paper_doi 10.1021/om4009235
_journal_volume 32
_journal_year 2013
_chemical_formula_sum 'C20 H49 B11 Na2 O4'
_chemical_formula_weight 518.48
_chemical_name_systematic
;

 ?

;
_space_group_IT_number 36
_symmetry_cell_setting tetragonal
_symmetry_space_group_name_Hall 'C 2c -2'
_symmetry_space_group_name_H-M 'C m c 21'
_atom_sites_solution_hydrogens geom
_atom_sites_solution_primary direct
_atom_sites_solution_secondary difmap
_audit_creation_method SHELXL-97
_cell_angle_alpha 90.00
_cell_angle_beta 90.00
_cell_angle_gamma 90.00
_cell_formula_units_Z 4
_cell_length_a 16.7451(6)
_cell_length_b 16.7451(6)
_cell_length_c 11.4298(6)
_cell_measurement_reflns_used 5461
_cell_measurement_temperature 293(2)
_cell_measurement_theta_max 25.54
_cell_measurement_theta_min 2.43
_cell_volume 3204.9(2)
_computing_cell_refinement 'BRUKER APPEX2 CCD DIFFRACTOMETER'
_computing_data_collection 'BRUKER APPEX2 CCD DIFFRACTOMETER'
_computing_data_reduction 'BRUKER APPEX2 CCD DIFFRACTOMETER'
_computing_molecular_graphics 'SIEMENS SHELXTL'
_computing_publication_material 'SIEMENS SHELXTL'
_computing_structure_refinement 'SHELXL-97 (Sheldrick, 1997)'
_computing_structure_solution 'SHELXS-97 (Sheldrick, 1990)'
_diffrn_ambient_temperature 293(2)
_diffrn_measured_fraction_theta_full 0.992
_diffrn_measured_fraction_theta_max 0.992
_diffrn_measurement_device_type 'BRUKER APPEX2 CCD DIFFRACTOMETER'
_diffrn_measurement_method 'OMEGA SCAN'
_diffrn_radiation_monochromator graphite
_diffrn_radiation_source 'fine-focus sealed tube'
_diffrn_radiation_type MoK\a
_diffrn_radiation_wavelength 0.71073
_diffrn_reflns_av_R_equivalents 0.0250
_diffrn_reflns_av_sigmaI/netI 0.0220
_diffrn_reflns_limit_h_max 19
_diffrn_reflns_limit_h_min -19
_diffrn_reflns_limit_k_max 19
_diffrn_reflns_limit_k_min -19
_diffrn_reflns_limit_l_max 13
_diffrn_reflns_limit_l_min -9
_diffrn_reflns_number 10629
_diffrn_reflns_theta_full 25.00
_diffrn_reflns_theta_max 25.00
_diffrn_reflns_theta_min 1.72
_exptl_absorpt_coefficient_mu 0.087
_exptl_absorpt_correction_T_max 1.0000
_exptl_absorpt_correction_T_min 0.807389
_exptl_absorpt_correction_type multi-scan
_exptl_crystal_colour colourless
_exptl_crystal_density_diffrn 1.075
_exptl_crystal_density_method 'not measured'
_exptl_crystal_description block
_exptl_crystal_F_000 1112
_exptl_crystal_size_max 0.50
_exptl_crystal_size_mid 0.40
_exptl_crystal_size_min 0.30
_refine_diff_density_max 0.431
_refine_diff_density_min -0.250
_refine_diff_density_rms 0.064
_refine_ls_extinction_method none
_refine_ls_goodness_of_fit_ref 1.066
_refine_ls_hydrogen_treatment riding
_refine_ls_matrix_type full
_refine_ls_number_parameters 175
_refine_ls_number_reflns 2198
_refine_ls_number_restraints 11
_refine_ls_restrained_S_all 1.105
_refine_ls_R_factor_all 0.1040
_refine_ls_R_factor_gt 0.0884
_refine_ls_shift/su_max 0.000
_refine_ls_shift/su_mean 0.000
_refine_ls_structure_factor_coef Fsqd
_refine_ls_weighting_details 'calc w=1/[\s^2^(Fo^2^)+(0.2000P)^2^+0.0000P] where P=(Fo^2^+2Fc^2^)/3'
_refine_ls_weighting_scheme calc
_refine_ls_wR_factor_gt 0.2361
_refine_ls_wR_factor_ref 0.2575
_reflns_number_gt 1705
_reflns_number_total 2198
_reflns_threshold_expression >2sigma(I)
_cod_data_source_file om4009235_si_002.cif
_cod_data_source_block 10a
_cod_depositor_comments
;
The following automatic conversions were performed:

'_symmetry_cell_setting' value 'Tetragonal' changed to 'tetragonal'
according to /home/saulius/struct/CIF-dictionaries/cif_core.dic
dictionary named 'cif_core.dic' version 2.4.2 from
2011-04-26.

'_exptl_absorpt_correction_type' value 'Multi-scan'
changed to 'multi-scan' according to
/home/saulius/struct/CIF-dictionaries/cif_core.dic dictionary named
'cif_core.dic' version 2.4.2 from 2011-04-26.

Automatic conversion script
Id: cif_fix_values 1891 2012-01-12 08:04:46Z andrius 
;
_cod_original_sg_symbol_H-M Cmc2(1)
_cod_database_code 4082133

loop_
_symmetry_equiv_pos_as_xyz
'x, y, z'
'-x, -y, z+1/2'
'x, -y, z+1/2'
'-x, y, z'
'x+1/2, y+1/2, z'
'-x+1/2, -y+1/2, z+1/2'
'x+1/2, -y+1/2, z+1/2'
'-x+1/2, y+1/2, z'

loop_
_atom_site_label
_atom_site_type_symbol
_atom_site_fract_x
_atom_site_fract_y
_atom_site_fract_z
_atom_site_U_iso_or_equiv
_atom_site_adp_type
_atom_site_occupancy
_atom_site_symmetry_multiplicity
_atom_site_calc_flag
_atom_site_refinement_flags
Na1 Na 0.11718(7) 0.04748(7) 0.04357(16) 0.0775(4) Uani 1 1 d .
B2 B 0.0000 0.2045(3) -0.3613(5) 0.0785(16) Uani 1 2 d S
B3 B 0.0976(3) 0.1766(3) -0.3040(4) 0.0871(12) Uani 1 1 d .
H3 H 0.1522 0.2028 -0.3413 0.105 Uiso 1 1 calc R
B4 B 0.0820(4) 0.1523(3) -0.1542(4) 0.1004(15) Uani 1 1 d .
H4 H 0.1076 0.1888 -0.0835 0.120 Uiso 1 1 calc R
B5 B 0.0495(3) 0.1084(2) -0.3925(3) 0.0675(9) Uani 1 1 d .
H5 H 0.0779 0.0940 -0.4766 0.081 Uiso 1 1 calc R
B6 B 0.0882(3) 0.0770(2) -0.2542(4) 0.0739(10) Uani 1 1 d .
H6 H 0.1396 0.0368 -0.2429 0.089 Uiso 1 1 calc R
B7 B 0.0000 0.0729(3) -0.1586(4) 0.0784(18) Uani 1 2 d S
H7 H 0.0000 0.0413 -0.0742 0.094 Uiso 1 2 calc SR
B8 B 0.0000 0.0378(2) -0.3081(3) 0.0474(9) Uani 1 2 d S
H8 H 0.0000 -0.0263 -0.3290 0.057 Uiso 1 2 calc SR
O1 O 0.24952(15) 0.0175(2) 0.0168(4) 0.1301(13) Uani 1 1 d D
O2 O 0.1355(2) 0.15488(19) 0.1703(3) 0.1180(11) Uani 1 1 d D
C1 C 0.0465(3) 0.2316(2) -0.2100(4) 0.0990(13) Uani 1 1 d .
C11 C 0.0837(5) 0.3133(3) -0.1927(7) 0.151(2) Uani 1 1 d .
H11A H 0.1043 0.3174 -0.1145 0.226 Uiso 1 1 calc R
H11C H 0.1264 0.3204 -0.2477 0.226 Uiso 1 1 calc R
C21 C 0.2923(3) -0.0427(4) 0.0722(9) 0.204(4) Uani 1 1 d D
H21A H 0.2840 -0.0933 0.0327 0.245 Uiso 1 1 calc R
H21B H 0.2750 -0.0481 0.1529 0.245 Uiso 1 1 calc R
C22 C 0.3779(3) -0.0197(5) 0.0674(10) 0.178(4) Uani 1 1 d D
H22A H 0.4104 -0.0649 0.0440 0.214 Uiso 1 1 calc R
H22B H 0.3959 -0.0013 0.1434 0.214 Uiso 1 1 calc R
C23 C 0.3838(3) 0.0466(5) -0.0217(10) 0.205(5) Uani 1 1 d D
H23A H 0.4090 0.0936 0.0117 0.246 Uiso 1 1 calc R
H23B H 0.4141 0.0297 -0.0897 0.246 Uiso 1 1 calc R
C24 C 0.2993(3) 0.0629(6) -0.0529(10) 0.286(5) Uani 1 1 d D
H24A H 0.2876 0.1191 -0.0417 0.344 Uiso 1 1 calc R
H24B H 0.2903 0.0499 -0.1345 0.344 Uiso 1 1 calc R
C25 C 0.1428(7) 0.1447(3) 0.2917(5) 0.218(6) Uani 1 1 d D
H25A H 0.1896 0.1129 0.3097 0.262 Uiso 1 1 calc R
H25B H 0.0961 0.1177 0.3226 0.262 Uiso 1 1 calc R
C26 C 0.1504(7) 0.2266(3) 0.3445(5) 0.220(4) Uani 1 1 d D
H26A H 0.2032 0.2338 0.3779 0.264 Uiso 1 1 calc R
H26B H 0.1110 0.2340 0.4057 0.264 Uiso 1 1 calc R
C27 C 0.1367(6) 0.2854(4) 0.2460(6) 0.204(4) Uani 1 1 d D
H27A H 0.1736 0.3299 0.2505 0.245 Uiso 1 1 calc R
H27B H 0.0824 0.3057 0.2467 0.245 Uiso 1 1 calc R
C28 C 0.1522(8) 0.2348(4) 0.1384(7) 0.220(4) Uani 1 1 d D
H28A H 0.1180 0.2514 0.0744 0.264 Uiso 1 1 calc R
H28B H 0.2074 0.2400 0.1137 0.264 Uiso 1 1 calc R
H2 H 0.0000 0.238(3) -0.428(6) 0.088(17) Uiso 1 2 d S

loop_
_atom_site_aniso_label
_atom_site_aniso_U_11
_atom_site_aniso_U_22
_atom_site_aniso_U_33
_atom_site_aniso_U_23
_atom_site_aniso_U_13
_atom_site_aniso_U_12
Na1 0.0699(7) 0.0855(8) 0.0770(7) 0.0038(6) 0.0053(7) -0.0128(6)
B2 0.137(5) 0.044(2) 0.054(2) 0.0117(19) 0.000 0.000
B3 0.098(3) 0.073(2) 0.091(3) 0.007(2) -0.005(2) -0.033(2)
B4 0.149(4) 0.089(3) 0.0622(19) -0.001(2) -0.027(3) -0.035(3)
B5 0.093(2) 0.0558(17) 0.0536(16) 0.0027(13) 0.0156(17) -0.0067(16)
B6 0.076(2) 0.0618(19) 0.084(2) 0.0096(17) -0.027(2) -0.0069(17)
B7 0.145(5) 0.050(2) 0.0406(18) 0.0024(19) 0.000 0.000
B8 0.059(2) 0.0428(18) 0.0404(16) -0.0013(14) 0.000 0.000
O1 0.0758(15) 0.157(2) 0.157(3) 0.066(2) 0.0274(19) 0.0016(18)
O2 0.176(3) 0.107(2) 0.0716(16) -0.0103(14) 0.0007(18) -0.0594(19)
C1 0.165(4) 0.0573(17) 0.075(2) -0.0128(15) -0.016(2) -0.017(2)
C11 0.222(6) 0.086(3) 0.144(5) -0.015(3) -0.031(5) -0.038(4)
C21 0.114(4) 0.234(6) 0.264(10) 0.137(7) 0.011(6) 0.040(5)
C22 0.117(4) 0.186(6) 0.231(13) 0.032(8) -0.009(5) 0.023(5)
C23 0.089(4) 0.259(11) 0.267(13) 0.106(9) 0.029(5) 0.009(5)
C24 0.090(4) 0.391(11) 0.379(12) 0.250(9) 0.060(7) 0.018(6)
C25 0.458(17) 0.123(4) 0.074(3) -0.007(3) -0.006(5) -0.091(6)
C26 0.422(12) 0.140(4) 0.097(3) -0.038(3) 0.073(5) -0.132(6)
C27 0.312(12) 0.144(6) 0.155(7) -0.038(5) 0.023(7) -0.081(6)
C28 0.392(13) 0.164(6) 0.105(4) -0.002(4) -0.012(7) -0.139(7)

loop_
_atom_type_symbol
_atom_type_description
_atom_type_scat_dispersion_real
_atom_type_scat_dispersion_imag
_atom_type_scat_source
C C 0.0033 0.0016 'International Tables Vol C Tables 4.2.6.8 and 6.1.1.4'
H H 0.0000 0.0000 'International Tables Vol C Tables 4.2.6.8 and 6.1.1.4'
B B 0.0013 0.0007 'International Tables Vol C Tables 4.2.6.8 and 6.1.1.4'
Na Na 0.0362 0.0249 'International Tables Vol C Tables 4.2.6.8 and 6.1.1.4'
O O 0.0106 0.0060 'International Tables Vol C Tables 4.2.6.8 and 6.1.1.4'

loop_
_geom_angle_atom_site_label_1
_geom_angle_atom_site_label_2
_geom_angle_atom_site_label_3
_geom_angle
_geom_angle_site_symmetry_1
_geom_angle_site_symmetry_3
O1 Na1 O2 97.18(15) . .
O1 Na1 B4 102.92(17) . .
O2 Na1 B4 92.52(12) . .
O1 Na1 B5 102.17(12) . 3
O2 Na1 B5 125.59(12) . 3
B4 Na1 B5 130.42(13) . 3
O1 Na1 B8 127.67(11) . 2
O2 Na1 B8 95.94(12) . 2
B4 Na1 B8 126.81(14) . 2
B5 Na1 B8 34.25(10) 3 2
O1 Na1 B7 123.33(14) . .
O2 Na1 B7 116.51(13) . .
B4 Na1 B7 37.17(13) . .
B5 Na1 B7 93.69(12) 3 .
B8 Na1 B7 94.28(8) 2 .
O1 Na1 B6 95.82(12) . 3
O2 Na1 B6 94.30(12) . 3
B4 Na1 B6 159.08(15) . 3
B5 Na1 B6 33.91(10) 3 3
B8 Na1 B6 32.70(9) 2 3
B7 Na1 B6 123.18(11) . 3
O1 Na1 Na1 165.13(12) . 4
O2 Na1 Na1 97.56(10) . 4
B4 Na1 Na1 78.36(13) . 4
B5 Na1 Na1 67.33(8) 3 4
B8 Na1 Na1 48.49(6) 2 4
B7 Na1 Na1 50.14(6) . 4
B6 Na1 Na1 81.14(8) 3 4
B3 B2 B3 127.6(4) . 4
B3 B2 B5 56.1(2) . .
B3 B2 B5 104.4(3) 4 .
B3 B2 B5 104.4(3) . 4
B3 B2 B5 56.1(2) 4 4
B5 B2 B5 53.5(3) . 4
B3 B2 C1 51.9(2) . .
B3 B2 C1 95.7(3) 4 .
B5 B2 C1 101.2(2) . .
B5 B2 C1 123.6(3) 4 .
B3 B2 C1 95.7(3) . 4
B3 B2 C1 51.9(2) 4 4
B5 B2 C1 123.6(3) . 4
B5 B2 C1 101.2(2) 4 4
C1 B2 C1 47.0(3) . 4
C1 B3 B5 120.5(4) . .
C1 B3 B6 105.6(3) . .
B5 B3 B6 61.5(2) . .
C1 B3 B4 55.0(3) . .
B5 B3 B4 110.2(3) . .
B6 B3 B4 57.4(3) . .
C1 B3 B2 68.0(3) . .
B5 B3 B2 62.6(3) . .
B6 B3 B2 106.1(3) . .
B4 B3 B2 105.8(4) . .
C1 B4 B6 111.9(3) . .
C1 B4 B3 58.6(3) . .
B6 B4 B3 61.0(2) . .
C1 B4 B7 107.6(4) . .
B6 B4 B7 60.8(2) . .
B3 B4 B7 103.9(3) . .
C1 B4 Na1 152.6(3) . .
B6 B4 Na1 93.5(2) . .
B3 B4 Na1 148.4(3) . .
B7 B4 Na1 75.36(19) . .
B5 B5 B3 117.8(2) 4 .
B5 B5 B8 61.47(15) 4 .
B3 B5 B8 110.3(3) . .
B5 B5 B6 111.24(19) 4 .
B3 B5 B6 60.4(2) . .
B8 B5 B6 58.78(18) . .
B5 B5 B2 63.27(15) 4 .
B3 B5 B2 61.3(2) . .
B8 B5 B2 105.8(3) . .
B6 B5 B2 104.4(3) . .
B5 B5 Na1 112.67(8) 4 3_554
B3 B5 Na1 123.6(3) . 3_554
B8 B5 Na1 73.59(16) . 3_554
B6 B5 Na1 79.58(18) . 3_554
B2 B5 Na1 175.0(2) . 3_554
B4 B6 B8 117.9(4) . .
B4 B6 B3 61.6(3) . .
B8 B6 B3 108.6(3) . .
B4 B6 B5 110.7(3) . .
B8 B6 B5 59.2(2) . .
B3 B6 B5 58.0(2) . .
B4 B6 B7 65.2(3) . .
B8 B6 B7 60.7(2) . .
B3 B6 B7 107.4(3) . .
B5 B6 B7 104.2(3) . .
B4 B6 Na1 172.2(3) . 3_554
B8 B6 Na1 67.60(17) . 3_554
B3 B6 Na1 112.0(3) . 3_554
B5 B6 Na1 66.51(17) . 3_554
B7 B6 Na1 122.3(2) . 3_554
B8 B7 B6 56.66(17) . .
B8 B7 B6 56.66(17) . 4
B6 B7 B6 106.9(3) . 4
B8 B7 B4 104.5(2) . .
B6 B7 B4 54.0(2) . .
B6 B7 B4 124.5(3) 4 .
B8 B7 B4 104.5(2) . 4
B6 B7 B4 124.5(3) . 4
B6 B7 B4 54.0(2) 4 4
B4 B7 B4 91.8(4) . 4
B8 B7 Na1 131.95(14) . .
B6 B7 Na1 86.49(14) . .
B6 B7 Na1 165.6(2) 4 .
B4 B7 Na1 67.47(16) . .
B4 B7 Na1 122.5(2) 4 .
B8 B7 Na1 131.95(14) . 4
B6 B7 Na1 165.6(2) . 4
B6 B7 Na1 86.49(14) 4 4
B4 B7 Na1 122.5(2) . 4
B4 B7 Na1 67.47(16) 4 4
Na1 B7 Na1 79.73(12) . 4
B6 B8 B6 117.3(4) . 4
B6 B8 B5 62.1(2) . .
B6 B8 B5 110.3(3) 4 .
B6 B8 B5 110.3(3) . 4
B6 B8 B5 62.1(2) 4 4
B5 B8 B5 57.1(3) . 4
B6 B8 B7 62.6(2) . .
B6 B8 B7 62.6(2) 4 .
B5 B8 B7 107.7(3) . .
B5 B8 B7 107.7(3) 4 .
B6 B8 Na1 162.4(2) . 2_554
B6 B8 Na1 79.70(17) 4 2_554
B5 B8 Na1 109.1(2) . 2_554
B5 B8 Na1 72.17(15) 4 2_554
B7 B8 Na1 134.31(10) . 2_554
B6 B8 Na1 79.70(17) . 3_554
B6 B8 Na1 162.4(2) 4 3_554
B5 B8 Na1 72.17(15) . 3_554
B5 B8 Na1 109.1(2) 4 3_554
B7 B8 Na1 134.31(10) . 3_554
Na1 B8 Na1 83.02(11) 2_554 3_554
C24 O1 C21 110.6(4) . .
C24 O1 Na1 122.6(4) . .
C21 O1 Na1 126.6(3) . .
C25 O2 C28 110.7(4) . .
C25 O2 Na1 122.2(3) . .
C28 O2 Na1 126.6(4) . .
C11 C1 C1 114.3(4) . 4
C11 C1 B4 123.2(5) . .
C1 C1 B4 112.0(3) 4 .
C11 C1 B3 112.0(5) . .
C1 C1 B3 121.2(2) 4 .
B4 C1 B3 66.5(3) . .
C11 C1 B2 119.3(4) . .
C1 C1 B2 66.49(17) 4 .
B4 C1 B2 108.1(3) . .
B3 C1 B2 60.1(2) . .
O1 C21 C22 107.0(5) . .
C21 C22 C23 106.2(6) . .
C24 C23 C22 103.5(5) . .
O1 C24 C23 109.7(6) . .
O2 C25 C26 107.1(5) . .
C25 C26 C27 106.4(5) . .
C26 C27 C28 102.3(6) . .
O2 C28 C27 106.6(6) . .

loop_
_geom_bond_atom_site_label_1
_geom_bond_atom_site_label_2
_geom_bond_distance
_geom_bond_site_symmetry_2
Na1 O1 2.293(3) .
Na1 O2 2.330(3) .
Na1 B4 2.923(5) .
Na1 B5 2.938(4) 3
Na1 B8 2.961(3) 2
Na1 B7 3.061(4) .
Na1 B6 3.151(5) 3
Na1 Na1 3.924(2) 4
B2 B3 1.822(6) .
B2 B3 1.822(6) 4
B2 B5 1.844(6) .
B2 B5 1.844(6) 4
B2 C1 1.950(6) .
B2 C1 1.950(6) 4
B3 C1 1.654(7) .
B3 B5 1.724(6) .
B3 B6 1.768(5) .
B3 B4 1.778(7) .
B4 C1 1.588(6) .
B4 B6 1.704(6) .
B4 B7 1.912(6) .
B5 B5 1.659(8) 4
B5 B8 1.737(5) .
B5 B6 1.787(5) .
B5 Na1 2.938(4) 3_554
B6 B8 1.730(4) .
B6 B7 1.838(5) .
B6 Na1 3.151(5) 3_554
B7 B8 1.806(6) .
B7 B6 1.838(5) 4
B7 B4 1.912(6) 4
B7 Na1 3.061(4) 4
B8 B6 1.730(4) 4
B8 B5 1.737(5) 4
B8 Na1 2.961(3) 2_554
B8 Na1 2.961(3) 3_554
O1 C24 1.381(7) .
O1 C21 1.388(6) .
O2 C25 1.403(6) .
O2 C28 1.415(6) .
C1 C11 1.517(6) .
C1 C1 1.556(11) 4
C21 C22 1.485(7) .
C22 C23 1.510(9) .
C23 C24 1.485(7) .
C25 C26 1.503(6) .
C26 C27 1.514(8) .
C27 C28 1.517(8) .
